data_7133044
loop_
_publ_author_name
'Tao, Li'
'Wang, He'
'Liu, Xiao-Fei'
'Ren, Wei-Min'
'Lu, Xiao-Bing'
'Zhang, Wen-Zhen'

_publ_section_title
;
 Electrochemical ring-opening carboxylation of cyclic carbonate with
 carbon dioxide.
;
_journal_issue 44
_journal_name_full 'Chemical communications (Cambridge, England)'
_journal_page_first 5735
_journal_page_last 5738
_journal_paper_doi 10.1039/d4cc01695e
_journal_volume 60
_journal_year 2024
_chemical_formula_moiety 'C18 H18 O4'
_chemical_formula_sum 'C18 H18 O4'
_chemical_formula_weight 298.32
_space_group_crystal_system monoclinic
_space_group_IT_number 14
_space_group_name_Hall '-P 2yn'
_space_group_name_H-M_alt 'P 1 21/n 1'
_atom_sites_solution_hydrogens geom
_atom_sites_solution_primary dual
_audit_creation_date 2022-04-02
_audit_creation_method
;
Olex2 1.3
(compiled 2020.11.12 svn.r5f609507 for OlexSys, GUI svn.r6408)
;
_audit_update_record
;
2023-01-06 deposited with the CCDC.	2024-05-08 downloaded from the CCDC.
;
_cell_angle_alpha 90
_cell_angle_beta 107.273(5)
_cell_angle_gamma 90
_cell_formula_units_Z 2
_cell_length_a 5.8450(12)
_cell_length_b 17.181(3)
_cell_length_c 7.9441(15)
_cell_measurement_reflns_used 3055
_cell_measurement_temperature 292.15
_cell_measurement_theta_max 27.38
_cell_measurement_theta_min 2.37
_cell_volume 761.8(3)
_computing_cell_refinement 'SAINT V8.40A (Bruker, 2019)'
_computing_data_reduction 'SAINT V8.40A (Bruker, 2019)'
_computing_molecular_graphics 'Olex2 1.3 (Dolomanov et al., 2009)'
_computing_publication_material 'Olex2 1.3 (Dolomanov et al., 2009)'
_computing_structure_refinement 'SHELXL 2018/3 (Sheldrick, 2015)'
_computing_structure_solution 'SHELXT 2018/2 (Sheldrick, 2018)'
_diffrn_ambient_temperature 292.15
_diffrn_measured_fraction_theta_full 0.942
_diffrn_measured_fraction_theta_max 0.933
_diffrn_measurement_device_type 'Bruker APEX-II CCD'
_diffrn_measurement_method '\f and \w scans'
_diffrn_radiation_type MoK\a
_diffrn_radiation_wavelength 0.71073
_diffrn_reflns_av_R_equivalents 0.1244
_diffrn_reflns_av_unetI/netI 0.1576
_diffrn_reflns_Laue_measured_fraction_full 0.942
_diffrn_reflns_Laue_measured_fraction_max 0.933
_diffrn_reflns_limit_h_max 7
_diffrn_reflns_limit_h_min -7
_diffrn_reflns_limit_k_max 20
_diffrn_reflns_limit_k_min -20
_diffrn_reflns_limit_l_max 9
_diffrn_reflns_limit_l_min -9
_diffrn_reflns_number 5821
_diffrn_reflns_point_group_measured_fraction_full 0.942
_diffrn_reflns_point_group_measured_fraction_max 0.933
_diffrn_reflns_theta_full 25.242
_diffrn_reflns_theta_max 25.681
_diffrn_reflns_theta_min 2.371
_diffrn_source_current 50.0
_diffrn_source_power 2.5
_diffrn_source_voltage 50.0
_diffrn_standards_number 0
_exptl_absorpt_coefficient_mu 0.091
_exptl_absorpt_correction_T_max 0.7456
_exptl_absorpt_correction_T_min 0.2730
_exptl_absorpt_correction_type multi-scan
_exptl_absorpt_process_details
;
SADABS-2016/2 (Bruker,2016/2) was used for absorption correction.
wR2(int) was 0.1825 before and 0.0891 after correction.
The Ratio of minimum to maximum transmission is 0.3661.
The \l/2 correction factor is Not present.
;
_exptl_crystal_density_diffrn 1.301
_exptl_crystal_description block
_exptl_crystal_F_000 316
_exptl_crystal_size_max 0.2
_exptl_crystal_size_mid 0.15
_exptl_crystal_size_min 0.1
_refine_diff_density_max 0.511
_refine_diff_density_min -0.292
_refine_diff_density_rms 0.058
_refine_ls_extinction_method none
_refine_ls_goodness_of_fit_ref 1.099
_refine_ls_hydrogen_treatment constr
_refine_ls_matrix_type full
_refine_ls_number_parameters 101
_refine_ls_number_reflns 1343
_refine_ls_number_restraints 0
_refine_ls_restrained_S_all 1.099
_refine_ls_R_factor_all 0.2089
_refine_ls_R_factor_gt 0.1231
_refine_ls_shift/su_max 0.000
_refine_ls_shift/su_mean 0.000
_refine_ls_structure_factor_coef Fsqd
_refine_ls_weighting_details 'w=1/[\s^2^(Fo^2^)+(0.0472P)^2^+2.2300P] where P=(Fo^2^+2Fc^2^)/3'
_refine_ls_weighting_scheme calc
_refine_ls_wR_factor_gt 0.2097
_refine_ls_wR_factor_ref 0.2355
_reflns_Friedel_coverage 0.000
_reflns_number_gt 795
_reflns_number_total 1343
_reflns_threshold_expression 'I > 2\s(I)'
_cod_data_source_file d4cc01695e2.cif
_cod_data_source_block a_pl
_cod_depositor_comments 'Adding full bibliography for 7133043--7133046.cif.'
_cod_database_code 7133044
_shelx_shelxl_version_number 2018/3
_shelx_space_group_comment
;
The symmetry employed for this shelxl refinement is uniquely defined
by the following loop, which should always be used as a source of
symmetry information in preference to the above space-group names.
They are only intended as comments.
;
_shelx_estimated_absorpt_t_max 0.991
_shelx_estimated_absorpt_t_min 0.982
_olex2_refinement_description
;
1. Fixed Uiso
 At 1.2 times of:
  All C(H) groups
 At 1.5 times of:
  All C(H,H,H) groups
2.a Ternary CH refined with riding coordinates:
 C00N(H00N)
2.b Aromatic/amide H refined with riding coordinates:
 C003(H003), C007(H007), C00J(H00J), C00M(H00M), C013(H013)
2.c Idealised Me refined as rotating group:
 C00K(H00A,H00B,H00C)
;

loop_
_space_group_symop_operation_xyz
'x, y, z'
'-x+1/2, y+1/2, -z+1/2'
'-x, -y, -z'
'x-1/2, -y-1/2, z-1/2'

loop_
_atom_site_label
_atom_site_type_symbol
_atom_site_fract_x
_atom_site_fract_y
_atom_site_fract_z
_atom_site_U_iso_or_equiv
_atom_site_adp_type
_atom_site_occupancy
_atom_site_site_symmetry_order
_atom_site_calc_flag
_atom_site_refinement_flags_posn
_atom_site_refinement_flags_adp
_atom_site_refinement_flags_occupancy
_atom_site_disorder_assembly
_atom_site_disorder_group
O001 O -0.6469(6) 0.5752(2) -0.2868(5) 0.0574(12) Uani 1 1 d . . . . .
O005 O -0.9710(6) 0.5510(2) -0.2102(4) 0.0510(11) Uani 1 1 d . . . . .
C003 C -0.4035(12) 0.7277(3) 0.3288(7) 0.0544(17) Uani 1 1 d . . . . .
H003 H -0.369844 0.772007 0.399014 0.065 Uiso 1 1 calc R U . . .
C007 C -0.5830(11) 0.6791(4) 0.3380(7) 0.0564(17) Uani 1 1 d . . . . .
H007 H -0.671959 0.690146 0.414564 0.068 Uiso 1 1 calc R U . . .
C009 C -0.5097(12) 0.5976(3) 0.1226(7) 0.0499(16) Uani 1 1 d . . . . .
C00G C -0.7393(9) 0.5508(3) -0.1844(6) 0.0337(12) Uani 1 1 d . . . . .
C00J C -0.3267(12) 0.6459(4) 0.1126(7) 0.0554(17) Uani 1 1 d . . . . .
H00J H -0.238910 0.634517 0.035399 0.066 Uiso 1 1 calc R U . . .
C00K C -1.1189(9) 0.5837(4) -0.3728(7) 0.0536(16) Uani 1 1 d . . . . .
H00A H -1.066414 0.635706 -0.385624 0.080 Uiso 1 1 calc R U . . .
H00B H -1.282562 0.584814 -0.371480 0.080 Uiso 1 1 calc R U . . .
H00C H -1.106373 0.552387 -0.469738 0.080 Uiso 1 1 calc R U . . .
C00M C -0.6321(11) 0.6148(4) 0.2357(7) 0.0560(17) Uani 1 1 d . . . . .
H00M H -0.753938 0.581613 0.244268 0.067 Uiso 1 1 calc R U . . .
C00N C -0.6038(9) 0.5226(4) -0.0035(7) 0.061(2) Uani 1 1 d . . . . .
H00N H -0.711513 0.491884 0.044248 0.073 Uiso 1 1 calc R U . . .
C013 C -0.2735(11) 0.7114(4) 0.2174(8) 0.0568(17) Uani 1 1 d . . . . .
H013 H -0.149453 0.744204 0.211729 0.068 Uiso 1 1 calc R U . . .

loop_
_atom_site_aniso_label
_atom_site_aniso_U_11
_atom_site_aniso_U_22
_atom_site_aniso_U_33
_atom_site_aniso_U_23
_atom_site_aniso_U_13
_atom_site_aniso_U_12
O001 0.039(2) 0.090(3) 0.044(2) 0.026(2) 0.0123(18) 0.010(2)
O005 0.026(2) 0.077(3) 0.044(2) 0.023(2) 0.0003(15) 0.0042(19)
C003 0.083(5) 0.034(4) 0.035(3) -0.006(3) -0.001(3) 0.004(3)
C007 0.066(4) 0.066(5) 0.036(3) -0.004(3) 0.013(3) 0.010(4)
C009 0.093(5) 0.025(3) 0.028(3) -0.003(2) 0.012(3) -0.007(3)
C00G 0.033(3) 0.036(3) 0.029(3) 0.001(2) 0.004(2) 0.006(2)
C00J 0.077(4) 0.048(4) 0.047(4) 0.001(3) 0.026(3) 0.009(4)
C00K 0.032(3) 0.075(4) 0.039(3) 0.010(3) -0.013(2) 0.005(3)
C00M 0.076(4) 0.056(4) 0.033(3) -0.001(3) 0.011(3) -0.021(3)
C00N 0.033(3) 0.097(5) 0.050(4) 0.043(4) 0.008(3) 0.013(3)
C013 0.056(4) 0.053(4) 0.053(4) 0.006(3) 0.003(3) -0.016(3)

loop_
_atom_type_symbol
_atom_type_description
_atom_type_scat_dispersion_real
_atom_type_scat_dispersion_imag
_atom_type_scat_source
C C 0.0033 0.0016 'International Tables Vol C Tables 4.2.6.8 and 6.1.1.4'
H H 0.0000 0.0000 'International Tables Vol C Tables 4.2.6.8 and 6.1.1.4'
O O 0.0106 0.0060 'International Tables Vol C Tables 4.2.6.8 and 6.1.1.4'

loop_
_geom_angle_atom_site_label_1
_geom_angle_atom_site_label_2
_geom_angle_atom_site_label_3
_geom_angle
_geom_angle_site_symmetry_1
_geom_angle_site_symmetry_3
_geom_angle_publ_flag
C00G O005 C00K 117.4(4) . . ?
C007 C003 H003 120.0 . . ?
C013 C003 H003 120.0 . . ?
C013 C003 C007 120.0(6) . . ?
C003 C007 H007 120.0 . . ?
C00M C007 C003 120.0(6) . . ?
C00M C007 H007 120.0 . . ?
C00J C009 C00N 124.8(5) . . ?
C00M C009 C00J 119.1(5) . . ?
C00M C009 C00N 116.0(5) . . ?
O001 C00G O005 123.8(4) . . ?
O001 C00G C00N 123.8(5) . . ?
O005 C00G C00N 112.2(4) . . ?
C009 C00J H00J 120.1 . . ?
C009 C00J C013 119.8(5) . . ?
C013 C00J H00J 120.1 . . ?
O005 C00K H00A 109.5 . . ?
O005 C00K H00B 109.5 . . ?
O005 C00K H00C 109.5 . . ?
H00A C00K H00B 109.5 . . ?
H00A C00K H00C 109.5 . . ?
H00B C00K H00C 109.5 . . ?
C007 C00M H00M 119.2 . . ?
C009 C00M C007 121.6(6) . . ?
C009 C00M H00M 119.2 . . ?
C009 C00N H00N 109.1 . . ?
C00G C00N C009 108.7(5) . . ?
C00G C00N H00N 109.1 . . ?
C00N C00N C009 106.2(6) 3_465 . ?
C00N C00N C00G 114.4(6) 3_465 . ?
C00N C00N H00N 109.1 3_465 . ?
C003 C013 C00J 119.5(6) . . ?
C003 C013 H013 120.2 . . ?
C00J C013 H013 120.2 . . ?

loop_
_geom_bond_atom_site_label_1
_geom_bond_atom_site_label_2
_geom_bond_distance
_geom_bond_site_symmetry_2
_geom_bond_publ_flag
O001 C00G 1.179(5) . ?
O005 C00G 1.309(5) . ?
O005 C00K 1.438(6) . ?
C003 H003 0.9300 . ?
C003 C007 1.359(8) . ?
C003 C013 1.355(8) . ?
C007 H007 0.9300 . ?
C007 C00M 1.351(8) . ?
C009 C00J 1.376(8) . ?
C009 C00M 1.337(8) . ?
C009 C00N 1.624(8) . ?
C00G C00N 1.500(7) . ?
C00J H00J 0.9300 . ?
C00J C013 1.379(8) . ?
C00K H00A 0.9600 . ?
C00K H00B 0.9600 . ?
C00K H00C 0.9600 . ?
C00M H00M 0.9300 . ?
C00N C00N 1.429(11) 3_465 ?
C00N H00N 0.9800 . ?
C013 H013 0.9300 . ?

loop_
_geom_torsion_atom_site_label_1
_geom_torsion_atom_site_label_2
_geom_torsion_atom_site_label_3
_geom_torsion_atom_site_label_4
_geom_torsion
_geom_torsion_site_symmetry_1
_geom_torsion_site_symmetry_2
_geom_torsion_site_symmetry_3
_geom_torsion_site_symmetry_4
_geom_torsion_publ_flag
O001 C00G C00N C009 77.1(7) . . . . ?
O001 C00G C00N C00N -41.5(10) . . . 3_465 ?
O005 C00G C00N C009 -97.7(5) . . . . ?
O005 C00G C00N C00N 143.7(7) . . . 3_465 ?
C003 C007 C00M C009 -0.8(9) . . . . ?
C007 C003 C013 C00J 0.7(9) . . . . ?
C009 C00J C013 C003 -0.3(9) . . . . ?
C00J C009 C00M C007 1.2(9) . . . . ?
C00J C009 C00N C00G -72.4(7) . . . . ?
C00J C009 C00N C00N 51.1(8) . . . 3_465 ?
C00K O005 C00G O001 -0.5(8) . . . . ?
C00K O005 C00G C00N 174.3(5) . . . . ?
C00M C009 C00J C013 -0.6(9) . . . . ?
C00M C009 C00N C00G 103.4(6) . . . . ?
C00M C009 C00N C00N -133.1(6) . . . 3_465 ?
C00N C009 C00J C013 175.1(5) . . . . ?
C00N C009 C00M C007 -174.8(5) . . . . ?
C013 C003 C007 C00M -0.1(9) . . . . ?
